data_7123962
loop_
_publ_author_name
'Rietsch, Philipp'
'Soyka, Jan'
'Br\"ulls, Steffen'
'Er, Jasmin'
'Hoffmann, Katrin'
'Beerhues, Julia'
'Sarkar, Biprajit'
'Resch-Genger, Ute'
'Eigler, Siegfried'

_publ_section_title
;
 Fluorescence of a Chiral Pentaphene Derivative Derived from the
 Hexabenzocoronene Motif
;
_journal_name_full 'Chemical Communications'
_journal_paper_doi 10.1039/C9CC05451K
_journal_year 2019
_chemical_formula_sum 'C34 H35'
_chemical_formula_weight 443.62
_space_group_crystal_system triclinic
_space_group_IT_number 2
_space_group_name_Hall '-P 1'
_space_group_name_H-M_alt 'P -1'
_symmetry_space_group_name_Hall '-P 1'
_symmetry_space_group_name_H-M 'P -1'
_atom_sites_solution_hydrogens geom
_audit_creation_method SHELXL-2017/1
_audit_update_record
;
2019-06-14 deposited with the CCDC.    2019-08-08 downloaded from the CCDC.
;
_cell_angle_alpha 109.226(4)
_cell_angle_beta 102.182(4)
_cell_angle_gamma 108.712(4)
_cell_formula_units_Z 4
_cell_length_a 11.0477(12)
_cell_length_b 16.493(3)
_cell_length_c 16.663(3)
_cell_measurement_reflns_used 6384
_cell_measurement_temperature 104(2)
_cell_measurement_theta_max 25.401
_cell_measurement_theta_min 2.337
_cell_volume 2539.4(7)
_computing_cell_refinement 'APEX3 (Bruker, 2015)'
_computing_data_collection 'APEX3 (Bruker, 2015)'
_computing_data_reduction 'Saint+ (Bruker, 2009)'
_computing_molecular_graphics 'Diamond 3D, version 4.0'
_computing_publication_material shelxle
_computing_structure_refinement 'SHELXL-2017/1 (Sheldrick, 2017)'
_computing_structure_solution 'SHELXT 2014/5 (Sheldrick, 2014)'
_diffrn_ambient_temperature 104(2)
_diffrn_measured_fraction_theta_full 0.999
_diffrn_measured_fraction_theta_max 0.996
_diffrn_measurement_device_type 'Bruker D8 Venture'
_diffrn_measurement_method 'omega + phi scans'
_diffrn_radiation_type MoK\a
_diffrn_radiation_wavelength 0.71073
_diffrn_reflns_av_R_equivalents 0.1009
_diffrn_reflns_av_unetI/netI 0.0490
_diffrn_reflns_Laue_measured_fraction_full 0.999
_diffrn_reflns_Laue_measured_fraction_max 0.996
_diffrn_reflns_limit_h_max 12
_diffrn_reflns_limit_h_min -13
_diffrn_reflns_limit_k_max 19
_diffrn_reflns_limit_k_min -19
_diffrn_reflns_limit_l_max 20
_diffrn_reflns_limit_l_min -20
_diffrn_reflns_number 72902
_diffrn_reflns_point_group_measured_fraction_full 0.999
_diffrn_reflns_point_group_measured_fraction_max 0.996
_diffrn_reflns_theta_full 25.242
_diffrn_reflns_theta_max 25.401
_diffrn_reflns_theta_min 2.337
_exptl_absorpt_coefficient_mu 0.065
_exptl_absorpt_correction_T_max 0.7435
_exptl_absorpt_correction_T_min 0.7083
_exptl_absorpt_correction_type multi-scan
_exptl_absorpt_process_details 'Blessing, 1995'
_exptl_crystal_colour orange
_exptl_crystal_density_diffrn 1.160
_exptl_crystal_description block
_exptl_crystal_F_000 956
_exptl_crystal_recrystallization_method 'Re-crystallisation from solvent: CHCl3/MeOH 9/1'
_exptl_crystal_size_max 0.32
_exptl_crystal_size_mid 0.29
_exptl_crystal_size_min 0.02
_refine_diff_density_max 0.268
_refine_diff_density_min -0.261
_refine_diff_density_rms 0.051
_refine_ls_extinction_method none
_refine_ls_goodness_of_fit_ref 1.024
_refine_ls_hydrogen_treatment constr
_refine_ls_matrix_type full
_refine_ls_number_parameters 631
_refine_ls_number_reflns 9328
_refine_ls_number_restraints 0
_refine_ls_restrained_S_all 1.024
_refine_ls_R_factor_all 0.0895
_refine_ls_R_factor_gt 0.0516
_refine_ls_shift/su_max 0.000
_refine_ls_shift/su_mean 0.000
_refine_ls_structure_factor_coef Fsqd
_refine_ls_weighting_details 'w=1/[\s^2^(Fo^2^)+(0.0550P)^2^+1.1296P] where P=(Fo^2^+2Fc^2^)/3'
_refine_ls_weighting_scheme calc
_refine_ls_wR_factor_gt 0.1131
_refine_ls_wR_factor_ref 0.1302
_reflns_Friedel_coverage 0.000
_reflns_number_gt 6384
_reflns_number_total 9328
_reflns_threshold_expression 'I > 2\s(I)'
_cod_data_source_file c9cc05451k2.cif
_cod_data_source_block bip486_a
_cod_database_code 7123962
_shelx_shelxl_version_number 2017/1
_shelx_space_group_comment
;
The symmetry employed for this shelxl refinement is uniquely defined
by the following loop, which should always be used as a source of
symmetry information in preference to the above space-group names.
They are only intended as comments.
;

loop_
_space_group_symop_operation_xyz
'x, y, z'
'-x, -y, -z'

loop_
_atom_site_label
_atom_site_type_symbol
_atom_site_fract_x
_atom_site_fract_y
_atom_site_fract_z
_atom_site_U_iso_or_equiv
_atom_site_adp_type
_atom_site_occupancy
_atom_site_site_symmetry_order
_atom_site_calc_flag
_atom_site_refinement_flags_posn
_atom_site_refinement_flags_adp
C1 C 0.61035(18) 0.72625(13) 0.37276(12) 0.0139(4) Uani 1 1 d . .
C2 C 0.57007(18) 0.74476(13) 0.29671(12) 0.0137(4) Uani 1 1 d . .
C3 C 0.42933(18) 0.71266(13) 0.24735(12) 0.0125(4) Uani 1 1 d . .
C5 C 0.36972(18) 0.63733(13) 0.34676(12) 0.0137(4) Uani 1 1 d . .
C4 C 0.32977(18) 0.65685(13) 0.27041(12) 0.0130(4) Uani 1 1 d . .
C7 C 0.75381(18) 0.75352(13) 0.41440(12) 0.0162(4) Uani 1 1 d . .
H7 H 0.781611 0.736689 0.462186 0.019 Uiso 1 1 calc R U
C6 C 0.50837(18) 0.67869(13) 0.40278(12) 0.0135(4) Uani 1 1 d . .
C8 C 0.85170(18) 0.80198(13) 0.38918(12) 0.0151(4) Uani 1 1 d . .
C9 C 0.81365(18) 0.82580(13) 0.31489(12) 0.0139(4) Uani 1 1 d . .
C10 C 0.67237(18) 0.79641(13) 0.26908(12) 0.0129(4) Uani 1 1 d . .
C11 C 0.63480(18) 0.81980(13) 0.19567(12) 0.0143(4) Uani 1 1 d . .
C12 C 0.48992(18) 0.79455(13) 0.15079(12) 0.0135(4) Uani 1 1 d . .
C13 C 0.38952(18) 0.73878(13) 0.17490(12) 0.0128(4) Uani 1 1 d . .
C14 C 0.24981(18) 0.71176(13) 0.12888(12) 0.0141(4) Uani 1 1 d . .
C15 C 0.14554(18) 0.65017(13) 0.15050(12) 0.0144(4) Uani 1 1 d . .
C16 C 0.18664(18) 0.62181(13) 0.21918(12) 0.0135(4) Uani 1 1 d . .
C17 C 0.08522(18) 0.56019(13) 0.23781(12) 0.0136(4) Uani 1 1 d . .
C18 C 0.12770(18) 0.52822(13) 0.30696(12) 0.0143(4) Uani 1 1 d . .
C19 C 0.26686(18) 0.57150(13) 0.36369(12) 0.0134(4) Uani 1 1 d . .
C20 C 0.30545(18) 0.54490(13) 0.43421(12) 0.0149(4) Uani 1 1 d . .
C21 C 0.44273(18) 0.60263(13) 0.50306(12) 0.0146(4) Uani 1 1 d . .
C22 C 0.53981(18) 0.67235(13) 0.48986(12) 0.0143(4) Uani 1 1 d . .
C23 C 0.91145(18) 0.87505(13) 0.28642(12) 0.0156(4) Uani 1 1 d . .
H23 H 1.005533 0.895534 0.318637 0.019 Uiso 1 1 calc R U
C24 C 0.87507(18) 0.89475(13) 0.21276(13) 0.0156(4) Uani 1 1 d . .
C25 C 0.73619(18) 0.86679(13) 0.16914(13) 0.0156(4) Uani 1 1 d . .
H25 H 0.709785 0.880572 0.118894 0.019 Uiso 1 1 calc R U
C26 C 0.44821(18) 0.82528(13) 0.08591(12) 0.0152(4) Uani 1 1 d . .
H26 H 0.515937 0.864767 0.071757 0.018 Uiso 1 1 calc R U
C27 C 0.31184(18) 0.80065(13) 0.04106(12) 0.0151(4) Uani 1 1 d . .
C28 C 0.21482(18) 0.74316(13) 0.06294(12) 0.0151(4) Uani 1 1 d . .
H28 H 0.120887 0.724403 0.031864 0.018 Uiso 1 1 calc R U
C29 C 0.00598(18) 0.61823(13) 0.10446(12) 0.0160(4) Uani 1 1 d . .
H29 H -0.020950 0.636781 0.057861 0.019 Uiso 1 1 calc R U
C30 C -0.09481(18) 0.56059(13) 0.12395(12) 0.0150(4) Uani 1 1 d . .
C31 C -0.05239(18) 0.53243(13) 0.19090(12) 0.0161(4) Uani 1 1 d . .
H31 H -0.119718 0.492796 0.205183 0.019 Uiso 1 1 calc R U
C32 C 0.03409(18) 0.45708(13) 0.31894(12) 0.0162(4) Uani 1 1 d . .
H32 H -0.058917 0.427977 0.280200 0.019 Uiso 1 1 calc R U
C33 C 0.07121(18) 0.42711(13) 0.38506(12) 0.0151(4) Uani 1 1 d . .
C34 C 0.20805(19) 0.47134(14) 0.44101(13) 0.0171(4) Uani 1 1 d . .
H34 H 0.236261 0.450650 0.485579 0.021 Uiso 1 1 calc R U
C35 C 0.47280(18) 0.59792(14) 0.58734(12) 0.0166(4) Uani 1 1 d . .
H35 H 0.409118 0.548106 0.593896 0.020 Uiso 1 1 calc R U
C36 C 0.59041(18) 0.66223(14) 0.66088(12) 0.0169(4) Uani 1 1 d . .
C37 C 0.68086(18) 0.73533(14) 0.64891(13) 0.0180(4) Uani 1 1 d . .
H37 H 0.760542 0.782907 0.698996 0.022 Uiso 1 1 calc R U
C38 C 0.65717(18) 0.73999(14) 0.56628(12) 0.0164(4) Uani 1 1 d . .
H38 H 0.721730 0.790180 0.560691 0.020 Uiso 1 1 calc R U
C39 C 0.97980(19) 0.94674(14) 0.17884(13) 0.0193(4) Uani 1 1 d . .
C40 C 1.1256(2) 0.96814(19) 0.23089(17) 0.0383(6) Uani 1 1 d . .
H40A H 1.132835 0.908669 0.223778 0.057 Uiso 1 1 calc R U
H40B H 1.149630 1.007834 0.295448 0.057 Uiso 1 1 calc R U
H40C H 1.188251 1.001715 0.206967 0.057 Uiso 1 1 calc R U
C41 C 0.9719(2) 1.04053(16) 0.18960(17) 0.0363(6) Uani 1 1 d . .
H41A H 1.035784 1.073154 0.165803 0.054 Uiso 1 1 calc R U
H41B H 0.996001 1.080552 0.254085 0.054 Uiso 1 1 calc R U
H41C H 0.878710 1.027918 0.155801 0.054 Uiso 1 1 calc R U
C42 C 0.9454(2) 0.88611(19) 0.07834(15) 0.0445(7) Uani 1 1 d . .
H42A H 0.852373 0.873015 0.043705 0.067 Uiso 1 1 calc R U
H42B H 0.951440 0.826240 0.070903 0.067 Uiso 1 1 calc R U
H42C H 1.010167 0.920175 0.055942 0.067 Uiso 1 1 calc R U
C43 C 0.27507(19) 0.83816(14) -0.02917(13) 0.0176(4) Uani 1 1 d . .
C45 C 0.3465(2) 0.81703(16) -0.09797(13) 0.0243(5) Uani 1 1 d . .
H45A H 0.318878 0.748575 -0.127889 0.036 Uiso 1 1 calc R U
H45B H 0.445789 0.849536 -0.066309 0.036 Uiso 1 1 calc R U
H45C H 0.320602 0.839495 -0.143643 0.036 Uiso 1 1 calc R U
C46 C 0.12076(19) 0.79143(15) -0.08231(14) 0.0231(5) Uani 1 1 d . .
H46A H 0.101567 0.815859 -0.127456 0.035 Uiso 1 1 calc R U
H46B H 0.072622 0.805936 -0.040224 0.035 Uiso 1 1 calc R U
H46C H 0.089547 0.722642 -0.113184 0.035 Uiso 1 1 calc R U
C47 C -0.24700(18) 0.53365(13) 0.07778(13) 0.0161(4) Uani 1 1 d . .
C48 C -0.2844(2) 0.60597(15) 0.13935(14) 0.0264(5) Uani 1 1 d . .
H48A H -0.228530 0.669478 0.146821 0.040 Uiso 1 1 calc R U
H48B H -0.267398 0.604449 0.198866 0.040 Uiso 1 1 calc R U
H48C H -0.381283 0.590376 0.111829 0.040 Uiso 1 1 calc R U
C49 C -0.33728(18) 0.43370(13) 0.06375(14) 0.0203(5) Uani 1 1 d . .
H49A H -0.433030 0.417524 0.031930 0.030 Uiso 1 1 calc R U
H49B H -0.327089 0.431917 0.122930 0.030 Uiso 1 1 calc R U
H49C H -0.309300 0.387882 0.027423 0.030 Uiso 1 1 calc R U
C50 C -0.2755(2) 0.53536(16) -0.01577(14) 0.0274(5) Uani 1 1 d . .
H50A H -0.240329 0.495402 -0.052648 0.041 Uiso 1 1 calc R U
H50B H -0.230013 0.600547 -0.008106 0.041 Uiso 1 1 calc R U
H50C H -0.374163 0.511225 -0.046281 0.041 Uiso 1 1 calc R U
C51 C -0.03374(19) 0.34886(14) 0.39720(13) 0.0183(4) Uani 1 1 d . .
C52 C 0.0012(2) 0.36714(16) 0.49736(14) 0.0264(5) Uani 1 1 d . .
H52A H -0.069618 0.317951 0.503393 0.040 Uiso 1 1 calc R U
H52B H 0.005940 0.429363 0.533069 0.040 Uiso 1 1 calc R U
H52C H 0.089717 0.365801 0.519679 0.040 Uiso 1 1 calc R U
C53 C -0.17833(19) 0.34259(15) 0.36393(14) 0.0227(5) Uani 1 1 d . .
H53A H -0.209374 0.322453 0.298069 0.034 Uiso 1 1 calc R U
H53B H -0.177452 0.404872 0.394285 0.034 Uiso 1 1 calc R U
H53C H -0.240546 0.296449 0.378185 0.034 Uiso 1 1 calc R U
C54 C -0.0322(2) 0.25442(15) 0.34301(15) 0.0279(5) Uani 1 1 d . .
H54A H -0.056864 0.241502 0.278596 0.042 Uiso 1 1 calc R U
H54B H -0.098264 0.203531 0.350149 0.042 Uiso 1 1 calc R U
H54C H 0.059442 0.257699 0.365557 0.042 Uiso 1 1 calc R U
C55 C 0.61729(19) 0.66077(15) 0.75442(13) 0.0202(5) Uani 1 1 d . .
C56 C 0.7628(2) 0.67072(16) 0.79243(14) 0.0254(5) Uani 1 1 d . .
H56A H 0.774188 0.617961 0.751013 0.038 Uiso 1 1 calc R U
H56B H 0.778910 0.669799 0.852192 0.038 Uiso 1 1 calc R U
H56C H 0.828487 0.730759 0.798414 0.038 Uiso 1 1 calc R U
C57 C 0.6011(2) 0.74461(18) 0.81851(14) 0.0348(6) Uani 1 1 d . .
H57A H 0.668471 0.804029 0.824500 0.052 Uiso 1 1 calc R U
H57B H 0.615718 0.743998 0.878359 0.052 Uiso 1 1 calc R U
H57C H 0.508839 0.739388 0.793639 0.052 Uiso 1 1 calc R U
C58 C 0.5181(2) 0.56856(17) 0.75042(14) 0.0318(6) Uani 1 1 d . .
H58A H 0.425098 0.564513 0.733644 0.048 Uiso 1 1 calc R U
H58B H 0.544453 0.567914 0.810090 0.048 Uiso 1 1 calc R U
H58C H 0.521304 0.514338 0.704967 0.048 Uiso 1 1 calc R U
C59 C 0.99909(18) 0.83580(13) 0.44281(13) 0.0158(4) Uani 1 1 d . .
C60 C 1.05344(19) 0.90659(14) 0.53122(13) 0.0183(4) Uani 1 1 d . .
H60 H 0.997081 0.933270 0.554920 0.022 Uiso 1 1 calc R U
C61 C 1.18776(19) 0.93879(14) 0.58516(14) 0.0212(5) Uani 1 1 d . .
H61 H 1.222002 0.987806 0.644907 0.025 Uiso 1 1 calc R U
C62 C 1.27411(19) 0.90131(14) 0.55427(13) 0.0187(4) Uani 1 1 d . .
C63 C 1.22075(19) 0.83247(14) 0.46501(13) 0.0202(5) Uani 1 1 d . .
H63 H 1.277701 0.806568 0.441154 0.024 Uiso 1 1 calc R U
C64 C 1.08580(19) 0.80051(14) 0.40967(13) 0.0199(4) Uani 1 1 d . .
H64 H 1.052858 0.754167 0.348713 0.024 Uiso 1 1 calc R U
C65 C 1.42132(19) 0.93734(14) 0.61817(14) 0.0241(5) Uani 1 1 d . .
C66 C 1.4226(2) 0.93872(16) 0.71128(14) 0.0319(6) Uani 1 1 d . .
H66A H 1.369158 0.874465 0.703182 0.048 Uiso 1 1 calc R U
H66B H 1.382399 0.980765 0.738647 0.048 Uiso 1 1 calc R U
H66C H 1.516935 0.961794 0.751215 0.048 Uiso 1 1 calc R U
C67 C 1.5039(2) 1.03916(15) 0.63240(15) 0.0281(5) Uani 1 1 d . .
H67A H 1.506035 1.039148 0.573907 0.042 Uiso 1 1 calc R U
H67B H 1.597370 1.063410 0.674226 0.042 Uiso 1 1 calc R U
H67C H 1.460689 1.079699 0.658123 0.042 Uiso 1 1 calc R U
C68 C 1.4898(2) 0.87488(16) 0.57979(16) 0.0347(6) Uani 1 1 d . .
H68A H 1.434896 0.809430 0.567875 0.052 Uiso 1 1 calc R U
H68B H 1.581190 0.897698 0.623777 0.052 Uiso 1 1 calc R U
H68C H 1.497440 0.877250 0.522993 0.052 Uiso 1 1 calc R U
C44 C 0.3226(2) 0.94562(14) 0.02042(14) 0.0242(5) Uani 1 1 d . .
H44A H 0.303781 0.970840 -0.024109 0.036 Uiso 1 1 calc R U
H44B H 0.420944 0.975771 0.054990 0.036 Uiso 1 1 calc R U
H44C H 0.273362 0.958878 0.062059 0.036 Uiso 1 1 calc R U

loop_
_atom_site_aniso_label
_atom_site_aniso_U_11
_atom_site_aniso_U_22
_atom_site_aniso_U_33
_atom_site_aniso_U_23
_atom_site_aniso_U_13
_atom_site_aniso_U_12
C1 0.0106(9) 0.0133(10) 0.0159(10) 0.0055(8) 0.0036(8) 0.0043(8)
C2 0.0129(9) 0.0113(10) 0.0148(10) 0.0036(8) 0.0041(8) 0.0054(8)
C3 0.0120(9) 0.0114(10) 0.0137(9) 0.0040(8) 0.0042(8) 0.0058(8)
C5 0.0132(9) 0.0128(10) 0.0144(9) 0.0042(8) 0.0043(8) 0.0068(8)
C4 0.0124(9) 0.0116(10) 0.0153(10) 0.0055(8) 0.0049(8) 0.0058(8)
C7 0.0147(10) 0.0188(11) 0.0166(10) 0.0095(9) 0.0036(8) 0.0082(9)
C6 0.0117(9) 0.0129(10) 0.0168(10) 0.0063(8) 0.0045(8) 0.0066(8)
C8 0.0110(9) 0.0136(10) 0.0183(10) 0.0055(8) 0.0034(8) 0.0049(8)
C9 0.0120(9) 0.0122(10) 0.0149(10) 0.0033(8) 0.0035(8) 0.0054(8)
C10 0.0101(9) 0.0120(10) 0.0145(9) 0.0037(8) 0.0033(8) 0.0049(8)
C11 0.0121(9) 0.0118(10) 0.0168(10) 0.0047(8) 0.0034(8) 0.0051(8)
C12 0.0094(9) 0.0128(10) 0.0142(9) 0.0033(8) 0.0026(8) 0.0036(8)
C13 0.0131(9) 0.0116(10) 0.0132(9) 0.0034(8) 0.0049(8) 0.0065(8)
C14 0.0121(10) 0.0134(10) 0.0155(10) 0.0050(8) 0.0048(8) 0.0050(8)
C15 0.0131(10) 0.0137(10) 0.0142(10) 0.0042(8) 0.0041(8) 0.0052(8)
C16 0.0109(9) 0.0148(10) 0.0137(10) 0.0045(8) 0.0040(8) 0.0058(8)
C17 0.0129(9) 0.0150(10) 0.0143(9) 0.0067(8) 0.0047(8) 0.0070(8)
C18 0.0125(9) 0.0157(10) 0.0151(10) 0.0060(8) 0.0055(8) 0.0070(8)
C19 0.0121(9) 0.0139(10) 0.0150(9) 0.0058(8) 0.0056(8) 0.0064(8)
C20 0.0128(9) 0.0169(10) 0.0163(10) 0.0074(8) 0.0060(8) 0.0071(8)
C21 0.0130(9) 0.0166(10) 0.0173(10) 0.0082(8) 0.0059(8) 0.0086(8)
C22 0.0110(9) 0.0167(10) 0.0171(10) 0.0076(8) 0.0038(8) 0.0085(8)
C23 0.0085(9) 0.0140(10) 0.0196(10) 0.0041(8) 0.0025(8) 0.0040(8)
C24 0.0113(9) 0.0147(10) 0.0190(10) 0.0055(8) 0.0054(8) 0.0051(8)
C25 0.0146(10) 0.0152(10) 0.0170(10) 0.0077(8) 0.0050(8) 0.0058(8)
C26 0.0130(10) 0.0146(10) 0.0170(10) 0.0073(8) 0.0058(8) 0.0039(8)
C27 0.0132(10) 0.0151(10) 0.0150(10) 0.0053(8) 0.0031(8) 0.0059(8)
C28 0.0097(9) 0.0172(10) 0.0159(10) 0.0067(8) 0.0019(8) 0.0048(8)
C29 0.0126(10) 0.0185(11) 0.0176(10) 0.0094(9) 0.0035(8) 0.0067(8)
C30 0.0107(9) 0.0145(10) 0.0169(10) 0.0044(8) 0.0031(8) 0.0052(8)
C31 0.0102(9) 0.0163(10) 0.0212(10) 0.0090(9) 0.0054(8) 0.0040(8)
C32 0.0096(9) 0.0184(10) 0.0171(10) 0.0061(8) 0.0033(8) 0.0043(8)
C33 0.0119(9) 0.0163(10) 0.0174(10) 0.0072(8) 0.0051(8) 0.0063(8)
C34 0.0173(10) 0.0203(11) 0.0166(10) 0.0107(9) 0.0060(8) 0.0086(9)
C35 0.0123(10) 0.0206(11) 0.0198(10) 0.0107(9) 0.0065(8) 0.0076(8)
C36 0.0123(9) 0.0247(11) 0.0174(10) 0.0088(9) 0.0070(8) 0.0113(9)
C37 0.0106(9) 0.0234(11) 0.0174(10) 0.0064(9) 0.0025(8) 0.0083(9)
C38 0.0102(9) 0.0197(11) 0.0201(10) 0.0094(9) 0.0053(8) 0.0064(8)
C39 0.0115(10) 0.0228(11) 0.0236(11) 0.0116(9) 0.0073(8) 0.0048(9)
C40 0.0178(12) 0.0567(17) 0.0548(16) 0.0410(14) 0.0162(11) 0.0129(11)
C41 0.0249(12) 0.0320(14) 0.0580(16) 0.0291(13) 0.0157(11) 0.0082(11)
C42 0.0342(14) 0.0544(17) 0.0327(14) 0.0129(13) 0.0207(12) 0.0048(13)
C43 0.0138(10) 0.0227(11) 0.0173(10) 0.0118(9) 0.0037(8) 0.0067(9)
C45 0.0205(11) 0.0332(13) 0.0202(11) 0.0147(10) 0.0061(9) 0.0100(10)
C46 0.0173(10) 0.0307(12) 0.0232(11) 0.0167(10) 0.0043(9) 0.0087(9)
C47 0.0097(9) 0.0176(10) 0.0190(10) 0.0087(8) 0.0021(8) 0.0044(8)
C48 0.0139(10) 0.0228(12) 0.0334(12) 0.0042(10) 0.0031(9) 0.0085(9)
C49 0.0113(10) 0.0179(11) 0.0255(11) 0.0080(9) 0.0016(8) 0.0035(8)
C50 0.0106(10) 0.0360(13) 0.0302(12) 0.0191(11) 0.0001(9) 0.0031(9)
C51 0.0135(10) 0.0190(11) 0.0215(10) 0.0106(9) 0.0056(8) 0.0044(9)
C52 0.0215(11) 0.0309(13) 0.0282(12) 0.0192(10) 0.0098(9) 0.0054(10)
C53 0.0142(10) 0.0246(12) 0.0306(12) 0.0152(10) 0.0091(9) 0.0056(9)
C54 0.0241(12) 0.0215(12) 0.0392(13) 0.0145(10) 0.0148(10) 0.0070(10)
C55 0.0155(10) 0.0294(12) 0.0162(10) 0.0104(9) 0.0046(8) 0.0103(9)
C56 0.0189(11) 0.0376(13) 0.0203(11) 0.0151(10) 0.0037(9) 0.0120(10)
C57 0.0390(14) 0.0519(16) 0.0214(12) 0.0138(11) 0.0143(10) 0.0280(13)
C58 0.0266(12) 0.0466(15) 0.0211(11) 0.0214(11) 0.0063(9) 0.0083(11)
C59 0.0100(9) 0.0176(11) 0.0214(10) 0.0124(9) 0.0051(8) 0.0037(8)
C60 0.0141(10) 0.0213(11) 0.0212(11) 0.0096(9) 0.0068(8) 0.0087(9)
C61 0.0172(10) 0.0194(11) 0.0214(11) 0.0065(9) 0.0021(8) 0.0065(9)
C62 0.0121(10) 0.0153(10) 0.0250(11) 0.0094(9) 0.0023(8) 0.0034(8)
C63 0.0122(10) 0.0208(11) 0.0284(11) 0.0100(9) 0.0075(9) 0.0082(9)
C64 0.0159(10) 0.0195(11) 0.0212(11) 0.0072(9) 0.0046(8) 0.0064(9)
C65 0.0149(10) 0.0202(11) 0.0298(12) 0.0066(9) 0.0015(9) 0.0070(9)
C66 0.0242(12) 0.0305(13) 0.0267(12) 0.0084(10) -0.0052(10) 0.0077(10)
C67 0.0157(11) 0.0227(12) 0.0350(13) 0.0061(10) 0.0052(9) 0.0043(9)
C68 0.0155(11) 0.0296(13) 0.0411(14) 0.0021(11) -0.0043(10) 0.0108(10)
C44 0.0222(11) 0.0227(12) 0.0295(12) 0.0157(10) 0.0060(9) 0.0091(9)

loop_
_atom_type_symbol
_atom_type_description
_atom_type_scat_dispersion_real
_atom_type_scat_dispersion_imag
_atom_type_scat_source
C C 0.0033 0.0016 'International Tables Vol C Tables 4.2.6.8 and 6.1.1.4'
H H 0.0000 0.0000 'International Tables Vol C Tables 4.2.6.8 and 6.1.1.4'

loop_
_geom_angle_atom_site_label_1
_geom_angle_atom_site_label_2
_geom_angle_atom_site_label_3
_geom_angle
C2 C1 C6 119.65(16)
C2 C1 C7 117.24(17)
C6 C1 C7 123.06(17)
C1 C2 C3 120.43(17)
C1 C2 C10 119.79(16)
C3 C2 C10 119.79(16)
C4 C3 C2 119.73(17)
C4 C3 C13 120.30(16)
C2 C3 C13 119.96(17)
C6 C5 C4 120.43(17)
C6 C5 C19 120.38(17)
C4 C5 C19 119.14(16)
C3 C4 C5 120.02(16)
C3 C4 C16 120.17(17)
C5 C4 C16 119.77(17)
C8 C7 C1 123.63(18)
C8 C7 H7 118.2
C1 C7 H7 118.2
C5 C6 C1 118.69(17)
C5 C6 C22 117.66(16)
C1 C6 C22 123.64(16)
C7 C8 C9 119.99(17)
C7 C8 C59 119.60(17)
C9 C8 C59 120.29(17)
C23 C9 C10 120.06(17)
C23 C9 C8 121.70(16)
C10 C9 C8 118.23(17)
C11 C10 C9 118.23(17)
C11 C10 C2 120.87(16)
C9 C10 C2 120.90(17)
C25 C11 C10 119.07(16)
C25 C11 C12 121.97(17)
C10 C11 C12 118.95(17)
C26 C12 C13 118.85(16)
C26 C12 C11 121.63(17)
C13 C12 C11 119.51(17)
C14 C13 C12 119.13(17)
C14 C13 C3 120.34(17)
C12 C13 C3 120.49(16)
C28 C14 C13 119.03(17)
C28 C14 C15 121.74(16)
C13 C14 C15 119.23(17)
C29 C15 C16 119.00(17)
C29 C15 C14 121.56(17)
C16 C15 C14 119.45(16)
C15 C16 C17 119.02(16)
C15 C16 C4 120.20(17)
C17 C16 C4 120.77(17)
C31 C17 C16 119.23(17)
C31 C17 C18 121.66(17)
C16 C17 C18 119.10(16)
C32 C18 C19 119.17(17)
C32 C18 C17 121.68(16)
C19 C18 C17 119.15(17)
C20 C19 C18 118.82(17)
C20 C19 C5 120.16(16)
C18 C19 C5 120.91(17)
C34 C20 C19 119.20(17)
C34 C20 C21 122.29(17)
C19 C20 C21 118.18(17)
C35 C21 C22 119.46(17)
C35 C21 C20 120.22(17)
C22 C21 C20 119.79(16)
C38 C22 C21 116.93(17)
C38 C22 C6 122.87(17)
C21 C22 C6 119.78(16)
C24 C23 C9 121.90(17)
C24 C23 H23 119.1
C9 C23 H23 119.1
C23 C24 C25 117.51(17)
C23 C24 C39 123.03(16)
C25 C24 C39 119.45(17)
C11 C25 C24 123.16(18)
C11 C25 H25 118.4
C24 C25 H25 118.4
C27 C26 C12 122.74(18)
C27 C26 H26 118.6
C12 C26 H26 118.6
C28 C27 C26 117.62(17)
C28 C27 C43 123.11(16)
C26 C27 C43 119.26(17)
C27 C28 C14 122.54(17)
C27 C28 H28 118.7
C14 C28 H28 118.7
C30 C29 C15 122.81(18)
C30 C29 H29 118.6
C15 C29 H29 118.6
C29 C30 C31 117.34(17)
C29 C30 C47 121.48(17)
C31 C30 C47 121.08(17)
C30 C31 C17 122.54(18)
C30 C31 H31 118.7
C17 C31 H31 118.7
C33 C32 C18 122.75(17)
C33 C32 H32 118.6
C18 C32 H32 118.6
C32 C33 C34 117.29(18)
C32 C33 C51 121.83(16)
C34 C33 C51 120.87(17)
C33 C34 C20 122.56(18)
C33 C34 H34 118.7
C20 C34 H34 118.7
C36 C35 C21 123.08(18)
C36 C35 H35 118.5
C21 C35 H35 118.5
C35 C36 C37 116.76(17)
C35 C36 C55 122.62(18)
C37 C36 C55 120.39(17)
C38 C37 C36 121.65(18)
C38 C37 H37 119.2
C36 C37 H37 119.2
C37 C38 C22 121.82(18)
C37 C38 H38 119.1
C22 C38 H38 119.1
C40 C39 C42 108.55(18)
C40 C39 C41 108.44(18)
C42 C39 C41 108.91(19)
C40 C39 C24 112.77(17)
C42 C39 C24 109.31(16)
C41 C39 C24 108.79(16)
C39 C40 H40A 109.5
C39 C40 H40B 109.5
H40A C40 H40B 109.5
C39 C40 H40C 109.5
H40A C40 H40C 109.5
H40B C40 H40C 109.5
C39 C41 H41A 109.5
C39 C41 H41B 109.5
H41A C41 H41B 109.5
C39 C41 H41C 109.5
H41A C41 H41C 109.5
H41B C41 H41C 109.5
C39 C42 H42A 109.5
C39 C42 H42B 109.5
H42A C42 H42B 109.5
C39 C42 H42C 109.5
H42A C42 H42C 109.5
H42B C42 H42C 109.5
C45 C43 C46 107.68(16)
C45 C43 C27 109.84(15)
C46 C43 C27 111.85(16)
C45 C43 C44 109.54(16)
C46 C43 C44 109.13(16)
C27 C43 C44 108.78(15)
C43 C45 H45A 109.5
C43 C45 H45B 109.5
H45A C45 H45B 109.5
C43 C45 H45C 109.5
H45A C45 H45C 109.5
H45B C45 H45C 109.5
C43 C46 H46A 109.5
C43 C46 H46B 109.5
H46A C46 H46B 109.5
C43 C46 H46C 109.5
H46A C46 H46C 109.5
H46B C46 H46C 109.5
C48 C47 C50 109.33(17)
C48 C47 C49 109.59(16)
C50 C47 C49 107.61(16)
C48 C47 C30 107.56(15)
C50 C47 C30 111.36(15)
C49 C47 C30 111.38(15)
C47 C48 H48A 109.5
C47 C48 H48B 109.5
H48A C48 H48B 109.5
C47 C48 H48C 109.5
H48A C48 H48C 109.5
H48B C48 H48C 109.5
C47 C49 H49A 109.5
C47 C49 H49B 109.5
H49A C49 H49B 109.5
C47 C49 H49C 109.5
H49A C49 H49C 109.5
H49B C49 H49C 109.5
C47 C50 H50A 109.5
C47 C50 H50B 109.5
H50A C50 H50B 109.5
C47 C50 H50C 109.5
H50A C50 H50C 109.5
H50B C50 H50C 109.5
C54 C51 C52 109.07(17)
C54 C51 C53 109.43(16)
C52 C51 C53 106.99(16)
C54 C51 C33 108.20(16)
C52 C51 C33 111.26(16)
C53 C51 C33 111.86(16)
C51 C52 H52A 109.5
C51 C52 H52B 109.5
H52A C52 H52B 109.5
C51 C52 H52C 109.5
H52A C52 H52C 109.5
H52B C52 H52C 109.5
C51 C53 H53A 109.5
C51 C53 H53B 109.5
H53A C53 H53B 109.5
C51 C53 H53C 109.5
H53A C53 H53C 109.5
H53B C53 H53C 109.5
C51 C54 H54A 109.5
C51 C54 H54B 109.5
H54A C54 H54B 109.5
C51 C54 H54C 109.5
H54A C54 H54C 109.5
H54B C54 H54C 109.5
C56 C55 C57 109.20(17)
C56 C55 C58 107.90(17)
C57 C55 C58 109.10(17)
C56 C55 C36 110.17(16)
C57 C55 C36 108.23(17)
C58 C55 C36 112.19(16)
C55 C56 H56A 109.5
C55 C56 H56B 109.5
H56A C56 H56B 109.5
C55 C56 H56C 109.5
H56A C56 H56C 109.5
H56B C56 H56C 109.5
C55 C57 H57A 109.5
C55 C57 H57B 109.5
H57A C57 H57B 109.5
C55 C57 H57C 109.5
H57A C57 H57C 109.5
H57B C57 H57C 109.5
C55 C58 H58A 109.5
C55 C58 H58B 109.5
H58A C58 H58B 109.5
C55 C58 H58C 109.5
H58A C58 H58C 109.5
H58B C58 H58C 109.5
C64 C59 C60 117.66(17)
C64 C59 C8 123.81(17)
C60 C59 C8 118.54(16)
C61 C60 C59 121.28(18)
C61 C60 H60 119.4
C59 C60 H60 119.4
C60 C61 C62 121.70(18)
C60 C61 H61 119.1
C62 C61 H61 119.1
C61 C62 C63 116.91(17)
C61 C62 C65 119.61(17)
C63 C62 C65 123.47(17)
C62 C63 C64 121.71(18)
C62 C63 H63 119.1
C64 C63 H63 119.1
C59 C64 C63 120.65(18)
C59 C64 H64 119.7
C63 C64 H64 119.7
C68 C65 C62 111.74(17)
C68 C65 C67 109.42(18)
C62 C65 C67 108.77(17)
C68 C65 C66 107.91(18)
C62 C65 C66 110.41(17)
C67 C65 C66 108.54(17)
C65 C66 H66A 109.5
C65 C66 H66B 109.5
H66A C66 H66B 109.5
C65 C66 H66C 109.5
H66A C66 H66C 109.5
H66B C66 H66C 109.5
C65 C67 H67A 109.5
C65 C67 H67B 109.5
H67A C67 H67B 109.5
C65 C67 H67C 109.5
H67A C67 H67C 109.5
H67B C67 H67C 109.5
C65 C68 H68A 109.5
C65 C68 H68B 109.5
H68A C68 H68B 109.5
C65 C68 H68C 109.5
H68A C68 H68C 109.5
H68B C68 H68C 109.5
C43 C44 H44A 109.5
C43 C44 H44B 109.5
H44A C44 H44B 109.5
C43 C44 H44C 109.5
H44A C44 H44C 109.5
H44B C44 H44C 109.5

loop_
_geom_bond_atom_site_label_1
_geom_bond_atom_site_label_2
_geom_bond_distance
C1 C2 1.414(3)
C1 C6 1.437(3)
C1 C7 1.438(2)
C2 C3 1.421(2)
C2 C10 1.441(3)
C3 C4 1.402(3)
C3 C13 1.441(3)
C5 C6 1.411(2)
C5 C4 1.429(3)
C5 C19 1.448(3)
C4 C16 1.443(2)
C7 C8 1.358(3)
C7 H7 0.9500
C6 C22 1.465(3)
C8 C9 1.439(3)
C8 C59 1.495(2)
C9 C23 1.400(3)
C9 C10 1.422(2)
C10 C11 1.420(3)
C11 C25 1.389(3)
C11 C12 1.469(2)
C12 C26 1.392(3)
C12 C13 1.419(3)
C13 C14 1.415(2)
C14 C28 1.396(3)
C14 C15 1.468(3)
C15 C29 1.399(2)
C15 C16 1.416(3)
C16 C17 1.417(3)
C17 C31 1.396(2)
C17 C18 1.469(3)
C18 C32 1.396(3)
C18 C19 1.416(2)
C19 C20 1.415(3)
C20 C34 1.395(3)
C20 C21 1.464(3)
C21 C35 1.407(3)
C21 C22 1.413(3)
C22 C38 1.409(3)
C23 C24 1.383(3)
C23 H23 0.9500
C24 C25 1.396(2)
C24 C39 1.534(3)
C25 H25 0.9500
C26 C27 1.388(2)
C26 H26 0.9500
C27 C28 1.386(3)
C27 C43 1.534(3)
C28 H28 0.9500
C29 C30 1.388(3)
C29 H29 0.9500
C30 C31 1.393(3)
C30 C47 1.538(2)
C31 H31 0.9500
C32 C33 1.387(3)
C32 H32 0.9500
C33 C34 1.392(3)
C33 C51 1.537(3)
C34 H34 0.9500
C35 C36 1.379(3)
C35 H35 0.9500
C36 C37 1.401(3)
C36 C55 1.534(3)
C37 C38 1.379(3)
C37 H37 0.9500
C38 H38 0.9500
C39 C40 1.522(3)
C39 C42 1.527(3)
C39 C41 1.531(3)
C40 H40A 0.9800
C40 H40B 0.9800
C40 H40C 0.9800
C41 H41A 0.9800
C41 H41B 0.9800
C41 H41C 0.9800
C42 H42A 0.9800
C42 H42B 0.9800
C42 H42C 0.9800
C43 C45 1.534(3)
C43 C46 1.534(3)
C43 C44 1.535(3)
C45 H45A 0.9800
C45 H45B 0.9800
C45 H45C 0.9800
C46 H46A 0.9800
C46 H46B 0.9800
C46 H46C 0.9800
C47 C48 1.528(3)
C47 C50 1.535(3)
C47 C49 1.536(3)
C48 H48A 0.9800
C48 H48B 0.9800
C48 H48C 0.9800
C49 H49A 0.9800
C49 H49B 0.9800
C49 H49C 0.9800
C50 H50A 0.9800
C50 H50B 0.9800
C50 H50C 0.9800
C51 C54 1.529(3)
C51 C52 1.532(3)
C51 C53 1.534(3)
C52 H52A 0.9800
C52 H52B 0.9800
C52 H52C 0.9800
C53 H53A 0.9800
C53 H53B 0.9800
C53 H53C 0.9800
C54 H54A 0.9800
C54 H54B 0.9800
C54 H54C 0.9800
C55 C56 1.532(3)
C55 C57 1.533(3)
C55 C58 1.533(3)
C56 H56A 0.9800
C56 H56B 0.9800
C56 H56C 0.9800
C57 H57A 0.9800
C57 H57B 0.9800
C57 H57C 0.9800
C58 H58A 0.9800
C58 H58B 0.9800
C58 H58C 0.9800
C59 C64 1.389(3)
C59 C60 1.392(3)
C60 C61 1.382(3)
C60 H60 0.9500
C61 C62 1.390(3)
C61 H61 0.9500
C62 C63 1.392(3)
C62 C65 1.538(3)
C63 C64 1.395(3)
C63 H63 0.9500
C64 H64 0.9500
C65 C68 1.521(3)
C65 C67 1.540(3)
C65 C66 1.541(3)
C66 H66A 0.9800
C66 H66B 0.9800
C66 H66C 0.9800
C67 H67A 0.9800
C67 H67B 0.9800
C67 H67C 0.9800
C68 H68A 0.9800
C68 H68B 0.9800
C68 H68C 0.9800
C44 H44A 0.9800
C44 H44B 0.9800
C44 H44C 0.9800
